data_1527968
loop_
_publ_author_name
'Rafalko, J.J.'
'Swanson, B.I.'
'Beall, G.W.'

_publ_section_title
;
 Lattice instabilities in Cs2 M Fe (C N)6 (M = Mg(2+) , Ca(2+) , and
 Sr(2+) ): The crystal structure of Cs2 Ba Fe (C N)6 (H2 O)2
;
_journal_name_full 'Journal of Solid State Chemistry'
_journal_page_first 195
_journal_page_last 201
_journal_volume 21
_journal_year 1977
_chemical_formula_sum 'C6 H4 Ba Cs2 Fe N6 O2'
_chemical_name_systematic 'Ba Cs2 Fe (C N)6 (H2 O)2'
_space_group_IT_number 14
_symmetry_space_group_name_Hall '-P 2yn'
_symmetry_space_group_name_H-M 'P 1 21/n 1'
_cell_angle_alpha 90
_cell_angle_beta 78.56
_cell_angle_gamma 90
_cell_formula_units_Z 2
_cell_length_a 8.799
_cell_length_b 7.555
_cell_length_c 11.607
_cell_volume 756.263
_citation_journal_id_ASTM JSSCBI
_cod_data_source_file Rafalko_JSSCBI_1977_805.cif
_cod_data_source_block C6H4Ba1Cs2Fe1N6O2
_cod_original_cell_volume 756.2628
_cod_original_sg_symbol_Hall '-P 2ybc (x-z,y,z)'
_cod_original_formula_sum 'C6 H4 Ba1 Cs2 Fe1 N6 O2'
_cod_database_code 1527968

loop_
_symmetry_equiv_pos_as_xyz
x,y,z
-x+1/2,y+1/2,-z+1/2
-x,-y,-z
x-1/2,-y-1/2,z-1/2

loop_
_atom_site_label
_atom_site_type_symbol
_atom_site_fract_x
_atom_site_fract_y
_atom_site_fract_z
_atom_site_occupancy
_atom_site_U_iso_or_equiv
_atom_site_attached_hydrogens
Fe1 Fe+2 0 0 0 1 0.0 0
Ba1 Ba+2 0 0 0.5 1 0.0 0
C3 C+2 0.6789 0.355 0.4689 1 0.0 0
O1 O-2 0.2912 0.3039 0.1847 1 0.0 2
C1 C+2 -0.0134 0.0505 0.1599 1 0.0 0
Cs1 Cs+1 0.9198 0.4811 0.2096 1 0.0 0
N3 N-3 0.7946 0.2725 0.449 1 0.0 0
N1 N-3 -0.0256 0.0916 0.2589 1 0.0 0
N2 N-3 0.2939 0.1788 0.4705 1 0.0 0
C2 C+2 0.3716 0.3054 0.4849 1 0.0 0
